data_1574595
loop_
_publ_author_name
'Tang, Hua'
'Lu, Yuyang'
'Qian, Yongwei'
'Ge, Chenqi'
'Liu, Jiyong'
'Chen, Hongliang'
'Li, Hao'

_publ_section_title
;
 A conformationally adaptable tetrahedral cage with different guest
 encapsulation models
;
_journal_issue 24
_journal_name_full 'Chemical Science'
_journal_page_first 10867
_journal_page_last 10873
_journal_paper_doi 10.1039/D5SC01474C
_journal_volume 16
_journal_year 2025
_chemical_formula_moiety 'C132 H132 N28, C4 H12 N, 1.016(Cl), 3[CHCl3], 5[C6H14O]'
_chemical_formula_sum 'C169 H217 Cl10.02 N29 O5'
_chemical_formula_weight 3089.77
_space_group_crystal_system cubic
_space_group_IT_number 203
_space_group_name_Hall '-F 2uv 2vw 3'
_space_group_name_H-M_alt 'F d -3 :2'
_atom_sites_solution_hydrogens geom
_atom_sites_solution_primary dual
_audit_creation_date 2025-05-06
_audit_creation_method
;
Olex2 1.5
(compiled 2025.04.05 svn.rf049d14d for OlexSys, GUI svn.r7224)
;
_audit_update_record
;
2025-05-06 deposited with the CCDC.	2025-05-09 downloaded from the CCDC.
;
_cell_angle_alpha 90
_cell_angle_beta 90
_cell_angle_gamma 90
_cell_formula_units_Z 8
_cell_length_a 32.4774(7)
_cell_length_b 32.4774(7)
_cell_length_c 32.4774(7)
_cell_measurement_reflns_used 8609
_cell_measurement_temperature 170.00
_cell_measurement_theta_max 54.444
_cell_measurement_theta_min 3.349
_cell_volume 34256.6(13)
_computing_cell_refinement 'SAINT V8.40B (?, 2016)'
_computing_data_collection 'Bruker Instrument Service vV6.2.14'
_computing_data_reduction 'SAINT V8.40B (?, 2016)'
_computing_molecular_graphics 'Olex2 1.5 (Dolomanov et al., 2009)'
_computing_publication_material 'Olex2 1.5 (Dolomanov et al., 2009)'
_computing_structure_refinement 'SHELXL 2018/3 (Sheldrick, 2015)'
_computing_structure_solution 'SHELXT 2018/2 (Sheldrick, 2018)'
_diffrn_ambient_environment N~2~
_diffrn_ambient_temperature 170.00
_diffrn_detector CPAD
_diffrn_detector_area_resol_mean 7.41
_diffrn_detector_type 'Bruker PHOTON III M28'
_diffrn_measured_fraction_theta_full 0.999
_diffrn_measured_fraction_theta_max 0.999
_diffrn_measurement_device 'three-circle diffractometer'
_diffrn_measurement_device_type 'Bruker D8 VENTURE Metaljet PHOTON III'
_diffrn_measurement_method '\w and \f scans'
_diffrn_measurement_specimen_support 'MiTeGen micromount'
_diffrn_radiation_monochromator 'mirror optics'
_diffrn_radiation_probe x-ray
_diffrn_radiation_type GaK\a
_diffrn_radiation_wavelength 1.34139
_diffrn_reflns_av_R_equivalents 0.0559
_diffrn_reflns_av_unetI/netI 0.0474
_diffrn_reflns_Laue_measured_fraction_full 0.999
_diffrn_reflns_Laue_measured_fraction_max 0.999
_diffrn_reflns_limit_h_max 42
_diffrn_reflns_limit_h_min -18
_diffrn_reflns_limit_k_max 42
_diffrn_reflns_limit_k_min -41
_diffrn_reflns_limit_l_max 41
_diffrn_reflns_limit_l_min -37
_diffrn_reflns_number 42739
_diffrn_reflns_point_group_measured_fraction_full 0.999
_diffrn_reflns_point_group_measured_fraction_max 0.999
_diffrn_reflns_theta_full 53.594
_diffrn_reflns_theta_max 60.379
_diffrn_reflns_theta_min 2.050
_diffrn_source 'liquid Metal X-ray source'
_diffrn_source_current 3.57
_diffrn_source_power 0.24957869999999996
_diffrn_source_type 'Bruker Excillum Metaljet D2+'
_diffrn_source_voltage 69.91
_exptl_absorpt_coefficient_mu 1.327
_exptl_absorpt_correction_T_max 0.7518
_exptl_absorpt_correction_T_min 0.5861
_exptl_absorpt_correction_type multi-scan
_exptl_absorpt_process_details
;
SADABS-2016/2 (Bruker,2016/2) was used for absorption correction.
wR2(int) was 0.1153 before and 0.0671 after correction.
The Ratio of minimum to maximum transmission is 0.7796.
The \l/2 correction factor is Not present.
;
_exptl_crystal_colour colourless
_exptl_crystal_colour_primary colourless
_exptl_crystal_density_diffrn 1.198
_exptl_crystal_description block
_exptl_crystal_F_000 13154
_exptl_crystal_size_max 0.39
_exptl_crystal_size_mid 0.35
_exptl_crystal_size_min 0.23
_refine_diff_density_max 0.311
_refine_diff_density_min -0.284
_refine_diff_density_rms 0.093
_refine_ls_extinction_method none
_refine_ls_goodness_of_fit_ref 1.299
_refine_ls_hydrogen_treatment constr
_refine_ls_matrix_type full
_refine_ls_number_parameters 132
_refine_ls_number_reflns 3283
_refine_ls_number_restraints 19
_refine_ls_restrained_S_all 1.295
_refine_ls_R_factor_all 0.1041
_refine_ls_R_factor_gt 0.0888
_refine_ls_shift/su_max 0.000
_refine_ls_shift/su_mean 0.000
_refine_ls_structure_factor_coef Fsqd
_refine_ls_weighting_details 'w=1/[\s^2^(Fo^2^)+(0.2000P)^2^] where P=(Fo^2^+2Fc^2^)/3'
_refine_ls_weighting_scheme calc
_refine_ls_wR_factor_gt 0.2960
_refine_ls_wR_factor_ref 0.3190
_reflns_Friedel_coverage 0.000
_reflns_number_gt 2427
_reflns_number_total 3283
_reflns_threshold_expression 'I > 2\s(I)'
_cod_data_source_file d5sc01474c2.cif
_cod_data_source_block 250401_th_250325_tmacl
_cod_depositor_comments 'Adding full bibliography for 1574594--1574596.cif.'
_cod_original_cell_volume 34257(2)
_cod_original_sg_symbol_H-M 'F d -3'
_cod_database_code 1574595
_shelx_shelxl_version_number 2018/3
_shelx_space_group_comment
;
The symmetry employed for this shelxl refinement is uniquely defined
by the following loop, which should always be used as a source of
symmetry information in preference to the above space-group names.
They are only intended as comments.
;
_shelx_estimated_absorpt_t_max 0.750
_shelx_estimated_absorpt_t_min 0.626
_olex2_refinement_description
;
1. Fixed Uiso
 At 1.2 times of:
  All C(H) groups, All C(H,H) groups
 At 1.5 times of:
  All C(H,H,H) groups
2. Uiso/Uaniso restraints and constraints
Uanis(Cl1) \\sim Ueq, Uanis(Cl2) \\sim Ueq, Uanis(Cl3) \\sim Ueq: with sigma of
0.01 and sigma for terminal atoms of 0.02
Uanis(Cl3) = Uanis(Cl1) = Uanis(Cl2)
3. Others
 1*[Sof(Cl1)]+1*[Sof(Cl3)]+1*[Sof(Cl2)]=0.083 with esd of 0.001
 Fixed Sof: H12A(0.333333) H12B(0.333333) H12C(0.333333)
 Fixed X: Cl1(0.225573) Cl3(0.230404) Cl2(0.25)
 Fixed Y: Cl1(0.024426) Cl3(-0.021935) Cl2(0)
 Fixed Z: Cl1(0.225573) Cl3(0.225583) Cl2(0.25)
4.a Secondary CH2 refined with riding coordinates:
 C1(H1A,H1B), C2(H2A,H2B)
4.b Aromatic/amide H refined with riding coordinates:
 C3(H3), C5(H5), C8(H8), C11(H11)
4.c Idealised Me refined as rotating group:
 C9(H9A,H9B,H9C), C12(H12A,H12B,H12C)
;
_smtbx_masks_special_details
;
A solvent mask was calculated and 3726 electrons were 
found in a volume of 12958\%A^3^ in 3 voids per unit cell. 
This is consistent with the presence of 
24[CHCl3], 40[C6H14O] per Unit Cell 
which account for 3898 electrons 
per unit cell.
;
_smtbx_masks_void_probe_radius 1.2
_smtbx_masks_void_truncation_radius 1.2
_olex2_diffrn_ambient_temperature_device 'Oxford Cryostream 800'
_olex2_submission_special_instructions 'No special instructions were received'

loop_
_space_group_symop_operation_xyz
'x, y, z'
'-x+1/4, -y+1/4, z'
'-x+1/4, y, -z+1/4'
'x, -y+1/4, -z+1/4'
'z, x, y'
'z, -x+1/4, -y+1/4'
'-z+1/4, -x+1/4, y'
'-z+1/4, x, -y+1/4'
'y, z, x'
'-y+1/4, z, -x+1/4'
'y, -z+1/4, -x+1/4'
'-y+1/4, -z+1/4, x'
'x, y+1/2, z+1/2'
'-x+1/4, -y+3/4, z+1/2'
'-x+1/4, y+1/2, -z+3/4'
'x, -y+3/4, -z+3/4'
'z, x+1/2, y+1/2'
'z, -x+3/4, -y+3/4'
'-z+1/4, -x+3/4, y+1/2'
'-z+1/4, x+1/2, -y+3/4'
'y, z+1/2, x+1/2'
'-y+1/4, z+1/2, -x+3/4'
'y, -z+3/4, -x+3/4'
'-y+1/4, -z+3/4, x+1/2'
'x+1/2, y, z+1/2'
'-x+3/4, -y+1/4, z+1/2'
'-x+3/4, y, -z+3/4'
'x+1/2, -y+1/4, -z+3/4'
'z+1/2, x, y+1/2'
'z+1/2, -x+1/4, -y+3/4'
'-z+3/4, -x+1/4, y+1/2'
'-z+3/4, x, -y+3/4'
'y+1/2, z, x+1/2'
'-y+3/4, z, -x+3/4'
'y+1/2, -z+1/4, -x+3/4'
'-y+3/4, -z+1/4, x+1/2'
'x+1/2, y+1/2, z'
'-x+3/4, -y+3/4, z'
'-x+3/4, y+1/2, -z+1/4'
'x+1/2, -y+3/4, -z+1/4'
'z+1/2, x+1/2, y'
'z+1/2, -x+3/4, -y+1/4'
'-z+3/4, -x+3/4, y'
'-z+3/4, x+1/2, -y+1/4'
'y+1/2, z+1/2, x'
'-y+3/4, z+1/2, -x+1/4'
'y+1/2, -z+3/4, -x+1/4'
'-y+3/4, -z+3/4, x'
'-x, -y, -z'
'x-1/4, y-1/4, -z'
'x-1/4, -y, z-1/4'
'-x, y-1/4, z-1/4'
'-z, -x, -y'
'-z, x-1/4, y-1/4'
'z-1/4, x-1/4, -y'
'z-1/4, -x, y-1/4'
'-y, -z, -x'
'y-1/4, -z, x-1/4'
'-y, z-1/4, x-1/4'
'y-1/4, z-1/4, -x'
'-x, -y+1/2, -z+1/2'
'x-1/4, y+1/4, -z+1/2'
'x-1/4, -y+1/2, z+1/4'
'-x, y+1/4, z+1/4'
'-z, -x+1/2, -y+1/2'
'-z, x+1/4, y+1/4'
'z-1/4, x+1/4, -y+1/2'
'z-1/4, -x+1/2, y+1/4'
'-y, -z+1/2, -x+1/2'
'y-1/4, -z+1/2, x+1/4'
'-y, z+1/4, x+1/4'
'y-1/4, z+1/4, -x+1/2'
'-x+1/2, -y, -z+1/2'
'x+1/4, y-1/4, -z+1/2'
'x+1/4, -y, z+1/4'
'-x+1/2, y-1/4, z+1/4'
'-z+1/2, -x, -y+1/2'
'-z+1/2, x-1/4, y+1/4'
'z+1/4, x-1/4, -y+1/2'
'z+1/4, -x, y+1/4'
'-y+1/2, -z, -x+1/2'
'y+1/4, -z, x+1/4'
'-y+1/2, z-1/4, x+1/4'
'y+1/4, z-1/4, -x+1/2'
'-x+1/2, -y+1/2, -z'
'x+1/4, y+1/4, -z'
'x+1/4, -y+1/2, z-1/4'
'-x+1/2, y+1/4, z-1/4'
'-z+1/2, -x+1/2, -y'
'-z+1/2, x+1/4, y-1/4'
'z+1/4, x+1/4, -y'
'z+1/4, -x+1/2, y-1/4'
'-y+1/2, -z+1/2, -x'
'y+1/4, -z+1/2, x-1/4'
'-y+1/2, z+1/4, x-1/4'
'y+1/4, z+1/4, -x'

loop_
_atom_site_label
_atom_site_type_symbol
_atom_site_fract_x
_atom_site_fract_y
_atom_site_fract_z
_atom_site_U_iso_or_equiv
_atom_site_adp_type
_atom_site_occupancy
_atom_site_site_symmetry_order
_atom_site_calc_flag
_atom_site_refinement_flags_posn
_atom_site_refinement_flags_adp
_atom_site_refinement_flags_occupancy
_atom_site_disorder_assembly
_atom_site_disorder_group
N1 N 0.18567(5) 0.18567(5) 0.18567(5) 0.1016(12) Uani 1 3 d S T P . .
N2 N 0.22005(8) 0.15886(7) 0.26890(7) 0.0991(7) Uani 1 1 d . . . . .
N3 N 0.30276(5) 0.24607(5) 0.35379(5) 0.0692(5) Uani 1 1 d . . . . .
C1 C 0.18023(12) 0.14622(9) 0.20718(10) 0.1223(12) Uani 1 1 d . . . . .
H1A H 0.173715 0.124493 0.186817 0.147 Uiso 1 1 calc R U . . .
H1B H 0.156675 0.148429 0.226403 0.147 Uiso 1 1 calc R U . . .
C2 C 0.21897(12) 0.13385(9) 0.23134(10) 0.1183(11) Uani 1 1 d . . . . .
H2A H 0.217958 0.104224 0.238430 0.142 Uiso 1 1 calc R U . . .
H2B H 0.243919 0.138936 0.214570 0.142 Uiso 1 1 calc R U . . .
C3 C 0.25182(8) 0.17996(7) 0.27458(7) 0.0803(6) Uani 1 1 d . . . . .
H3 H 0.272953 0.179446 0.254365 0.096 Uiso 1 1 calc R U . . .
C4 C 0.25750(7) 0.20559(6) 0.31164(6) 0.0684(5) Uani 1 1 d . . . . .
C5 C 0.29455(7) 0.22423(7) 0.31966(6) 0.0766(6) Uani 1 1 d . . . . .
H5 H 0.315802 0.221504 0.299753 0.092 Uiso 1 1 calc R U . . .
C6 C 0.27228(5) 0.25105(5) 0.38101(5) 0.0573(5) Uani 1 1 d . . . . .
C7 C 0.23262(6) 0.23396(5) 0.37556(5) 0.0606(5) Uani 1 1 d . . . . .
C8 C 0.22630(6) 0.21062(6) 0.34062(6) 0.0660(5) Uani 1 1 d . . . . .
H8 H 0.200355 0.197837 0.336291 0.079 Uiso 1 1 calc R U . . .
C9 C 0.19834(6) 0.23919(7) 0.40601(7) 0.0743(6) Uani 1 1 d . . . . .
H9A H 0.209354 0.237054 0.434018 0.112 Uiso 1 1 calc R U . . .
H9B H 0.177659 0.217654 0.401659 0.112 Uiso 1 1 calc R U . . .
H9C H 0.185595 0.266282 0.402249 0.112 Uiso 1 1 calc R U . . .
C10 C 0.28404(5) 0.27472(5) 0.41860(5) 0.0550(5) Uani 1 1 d . . . . .
C11 C 0.31867(5) 0.26222(5) 0.44070(5) 0.0568(5) Uani 1 1 d . . . . .
H11 H 0.333661 0.238631 0.432084 0.068 Uiso 1 1 calc R U . . .
N4 N 0.375000 0.375000 0.375000 0.0464(9) Uani 1 12 d S T P . .
C12 C 0.34902(9) 0.34902(9) 0.34902(9) 0.176(3) Uani 1 3 d S T P . .
H12A H 0.355263 0.354386 0.319990 0.264 Uiso 0.3333 1 calc R U P A -1
H12B H 0.319990 0.355263 0.354386 0.264 Uiso 0.3333 1 calc R U P A -1
H12C H 0.354386 0.319990 0.355263 0.264 Uiso 0.3333 1 calc R U P A -1
Cl1 Cl 0.225573 0.024426 0.225573 0.151(4) Uani 0.199(5) 3 d S TU P B 1
Cl3 Cl 0.230404 -0.021935 0.225583 0.151(4) Uani 0.0129(17) 1 d . U P . 2
Cl2 Cl 0.250000 0.000000 0.250000 0.151(4) Uani 0.032(6) 6 d S TU P C 3

loop_
_atom_site_aniso_label
_atom_site_aniso_U_11
_atom_site_aniso_U_22
_atom_site_aniso_U_33
_atom_site_aniso_U_23
_atom_site_aniso_U_13
_atom_site_aniso_U_12
N1 0.1016(12) 0.1016(12) 0.1016(12) -0.0280(9) -0.0280(9) -0.0280(9)
N2 0.1120(16) 0.0875(14) 0.0977(14) -0.0210(12) -0.0151(12) -0.0160(12)
N3 0.0636(9) 0.0797(10) 0.0641(9) -0.0101(7) 0.0089(7) -0.0105(7)
C1 0.152(3) 0.100(2) 0.115(2) -0.0309(16) -0.035(2) -0.0508(18)
C2 0.143(3) 0.0905(18) 0.121(2) -0.0391(16) -0.026(2) -0.0200(17)
C3 0.0965(15) 0.0697(12) 0.0746(13) -0.0123(10) -0.0026(11) -0.0100(11)
C4 0.0809(12) 0.0618(10) 0.0627(10) -0.0046(8) 0.0008(9) -0.0070(8)
C5 0.0715(12) 0.0891(14) 0.0692(12) -0.0176(10) 0.0134(9) -0.0089(10)
C6 0.0594(9) 0.0583(9) 0.0542(9) 0.0022(7) 0.0025(7) -0.0044(7)
C7 0.0617(10) 0.0592(10) 0.0610(10) 0.0079(7) 0.0026(7) -0.0057(7)
C8 0.0675(10) 0.0622(10) 0.0683(11) 0.0040(8) -0.0034(8) -0.0121(8)
C9 0.0674(12) 0.0860(13) 0.0696(12) 0.0010(9) 0.0111(9) -0.0153(9)
C10 0.0569(9) 0.0565(9) 0.0517(9) 0.0049(7) 0.0052(7) -0.0081(6)
C11 0.0571(9) 0.0530(9) 0.0603(9) 0.0048(7) 0.0069(7) -0.0044(7)
N4 0.0464(9) 0.0464(9) 0.0464(9) 0.000 0.000 0.000
C12 0.176(3) 0.176(3) 0.176(3) -0.060(2) -0.060(2) -0.060(2)
Cl1 0.151(4) 0.151(4) 0.151(4) 0.001(3) -0.001(3) 0.001(3)
Cl3 0.151(4) 0.151(4) 0.151(4) 0.001(3) -0.001(3) 0.001(3)
Cl2 0.151(4) 0.151(4) 0.151(4) 0.001(3) -0.001(3) 0.001(3)

loop_
_atom_type_symbol
_atom_type_description
_atom_type_scat_dispersion_real
_atom_type_scat_dispersion_imag
_atom_type_scat_source
C C 0.0137 0.0067 'International Tables Vol C Tables 4.2.6.8 and 6.1.1.4'
H H 0.0000 0.0000 'International Tables Vol C Tables 4.2.6.8 and 6.1.1.4'
Cl Cl 0.3294 0.5404 'International Tables Vol C Tables 4.2.6.8 and 6.1.1.4'
N N 0.0241 0.0134 'International Tables Vol C Tables 4.2.6.8 and 6.1.1.4'
O O 0.0412 0.0250 'International Tables Vol C Tables 4.2.6.8 and 6.1.1.4'

loop_
_geom_angle_atom_site_label_1
_geom_angle_atom_site_label_2
_geom_angle_atom_site_label_3
_geom_angle
_geom_angle_site_symmetry_1
_geom_angle_site_symmetry_3
_geom_angle_publ_flag
C1 N1 C1 111.51(14) 9 5 ?
C1 N1 C1 111.51(14) 5 . ?
C1 N1 C1 111.50(14) 9 . ?
C3 N2 C2 116.5(3) . . ?
C6 N3 C5 117.55(16) . . ?
N1 C1 H1A 109.2 . . ?
N1 C1 H1B 109.2 . . ?
N1 C1 C2 111.8(2) . . ?
H1A C1 H1B 107.9 . . ?
C2 C1 H1A 109.2 . . ?
C2 C1 H1B 109.2 . . ?
N2 C2 C1 107.4(3) . . ?
N2 C2 H2A 110.2 . . ?
N2 C2 H2B 110.2 . . ?
C1 C2 H2A 110.2 . . ?
C1 C2 H2B 110.2 . . ?
H2A C2 H2B 108.5 . . ?
N2 C3 H3 118.9 . . ?
N2 C3 C4 122.2(2) . . ?
C4 C3 H3 118.9 . . ?
C5 C4 C3 120.92(19) . . ?
C5 C4 C8 117.24(17) . . ?
C8 C4 C3 121.79(18) . . ?
N3 C5 C4 124.35(19) . . ?
N3 C5 H5 117.8 . . ?
C4 C5 H5 117.8 . . ?
N3 C6 C7 122.99(16) . . ?
N3 C6 C10 114.44(15) . . ?
C7 C6 C10 122.53(15) . . ?
C6 C7 C9 123.36(17) . . ?
C8 C7 C6 117.00(17) . . ?
C8 C7 C9 119.62(17) . . ?
C4 C8 H8 119.6 . . ?
C7 C8 C4 120.80(17) . . ?
C7 C8 H8 119.6 . . ?
C7 C9 H9A 109.5 . . ?
C7 C9 H9B 109.5 . . ?
C7 C9 H9C 109.5 . . ?
H9A C9 H9B 109.5 . . ?
H9A C9 H9C 109.5 . . ?
H9B C9 H9C 109.5 . . ?
C11 C10 C6 121.93(16) 23 . ?
C11 C10 C6 118.53(15) . . ?
C11 C10 C11 119.51(17) 23 . ?
C10 C11 C10 120.48(17) 32 . ?
C10 C11 H11 119.8 32 . ?
C10 C11 H11 119.8 . . ?
C12 N4 C12 109.471(1) 16 . ?
C12 N4 C12 109.471(1) 27 . ?
C12 N4 C12 109.471(1) 38 . ?
C12 N4 C12 109.471(2) 16 38 ?
C12 N4 C12 109.471(2) 27 38 ?
C12 N4 C12 109.5 16 27 ?
N4 C12 H12A 109.5 . . ?
N4 C12 H12B 109.5 . . ?
N4 C12 H12C 109.5 . . ?
H12A C12 H12B 109.5 . . ?
H12A C12 H12C 109.5 . . ?
H12B C12 H12C 109.5 . . ?
Cl3 Cl3 Cl3 90.0 84 78 ?
Cl3 Cl3 Cl3 90.0 78 6 ?
Cl3 Cl3 Cl3 45.0 78 12 ?
Cl3 Cl3 Cl3 60.0 6 12 ?
Cl3 Cl3 Cl3 90.0 84 12 ?
Cl3 Cl3 Cl3 45.0 84 6 ?

loop_
_geom_bond_atom_site_label_1
_geom_bond_atom_site_label_2
_geom_bond_distance
_geom_bond_site_symmetry_2
_geom_bond_publ_flag
N1 C1 1.470(3) 9 ?
N1 C1 1.470(3) . ?
N1 C1 1.470(3) 5 ?
N2 C2 1.466(3) . ?
N2 C3 1.252(3) . ?
N3 C5 1.343(3) . ?
N3 C6 1.337(2) . ?
C1 H1A 0.9900 . ?
C1 H1B 0.9900 . ?
C1 C2 1.536(5) . ?
C2 H2A 0.9900 . ?
C2 H2B 0.9900 . ?
C3 H3 0.9500 . ?
C3 C4 1.475(3) . ?
C4 C5 1.372(3) . ?
C4 C8 1.393(3) . ?
C5 H5 0.9500 . ?
C6 C7 1.414(2) . ?
C6 C10 1.492(2) . ?
C7 C8 1.380(3) . ?
C7 C9 1.499(3) . ?
C8 H8 0.9500 . ?
C9 H9A 0.9800 . ?
C9 H9B 0.9800 . ?
C9 H9C 0.9800 . ?
C10 C11 1.395(2) . ?
C10 C11 1.391(2) 23 ?
C11 H11 0.9500 . ?
N4 C12 1.461(5) 38 ?
N4 C12 1.461(5) . ?
N4 C12 1.461(5) 16 ?
N4 C12 1.461(5) 27 ?
C12 H12A 0.9800 . ?
C12 H12B 0.9800 . ?
C12 H12C 0.9800 . ?
Cl3 Cl3 2.02726(4) 12 ?
Cl3 Cl3 2.02723(4) 6 ?
Cl3 Cl3 1.43363(5) 78 ?
Cl3 Cl3 1.43358(3) 84 ?

loop_
_geom_torsion_atom_site_label_1
_geom_torsion_atom_site_label_2
_geom_torsion_atom_site_label_3
_geom_torsion_atom_site_label_4
_geom_torsion
_geom_torsion_site_symmetry_1
_geom_torsion_site_symmetry_2
_geom_torsion_site_symmetry_3
_geom_torsion_site_symmetry_4
_geom_torsion_publ_flag
N1 C1 C2 N2 76.8(3) . . . . ?
N2 C3 C4 C5 171.7(3) . . . . ?
N2 C3 C4 C8 -5.8(4) . . . . ?
N3 C6 C7 C8 1.2(3) . . . . ?
N3 C6 C7 C9 179.66(18) . . . . ?
N3 C6 C10 C11 -52.3(2) . . . . ?
N3 C6 C10 C11 125.87(18) . . . 23 ?
C1 N1 C1 C2 82.5(4) 5 . . . ?
C1 N1 C1 C2 -152.1(3) 9 . . . ?
C2 N2 C3 C4 -178.2(2) . . . . ?
C3 N2 C2 C1 -123.7(3) . . . . ?
C3 C4 C5 N3 -176.1(2) . . . . ?
C3 C4 C8 C7 178.47(19) . . . . ?
C5 N3 C6 C7 0.9(3) . . . . ?
C5 N3 C6 C10 178.51(18) . . . . ?
C5 C4 C8 C7 0.9(3) . . . . ?
C6 N3 C5 C4 -2.3(3) . . . . ?
C6 C7 C8 C4 -2.1(3) . . . . ?
C6 C10 C11 C10 178.24(11) . . . 32 ?
C7 C6 C10 C11 125.31(18) . . . . ?
C7 C6 C10 C11 -56.5(2) . . . 23 ?
C8 C4 C5 N3 1.5(4) . . . . ?
C9 C7 C8 C4 179.39(19) . . . . ?
C10 C6 C7 C8 -176.16(16) . . . . ?
C10 C6 C7 C9 2.3(3) . . . . ?
C11 C10 C11 C10 0.0(3) 23 . . 32 ?

loop_
_smtbx_masks_void_nr
_smtbx_masks_void_average_x
_smtbx_masks_void_average_y
_smtbx_masks_void_average_z
_smtbx_masks_void_volume
_smtbx_masks_void_count_electrons
_smtbx_masks_void_content
1 0.000 0.000 0.500 7.3 0.0 ?
2 -0.488 -0.446 -0.642 12734.4 3726.0 '24 CHCl3,40 C6H14O'
3 0.000 0.250 0.750 7.3 0.0 ?
4 0.000 0.500 0.000 7.3 0.0 ?
5 0.000 0.750 0.250 7.3 0.0 ?
6 0.125 0.125 0.125 13.6 0.0 ?
7 0.125 0.625 0.625 13.6 0.0 ?
8 0.250 0.000 0.750 7.3 0.0 ?
9 0.250 0.250 0.500 7.3 0.0 ?
10 0.250 0.500 0.250 7.3 0.0 ?
11 0.250 0.750 0.000 7.3 0.0 ?
12 0.375 0.375 0.875 13.6 0.0 ?
13 0.375 0.875 0.375 13.6 0.0 ?
14 0.500 0.000 0.000 7.3 0.0 ?
15 0.500 0.250 0.250 7.3 0.0 ?
16 0.500 0.500 0.500 7.3 0.0 ?
17 0.500 0.750 0.750 7.3 0.0 ?
18 0.625 0.125 0.625 13.6 0.0 ?
19 0.625 0.625 0.125 13.6 0.0 ?
20 0.750 0.000 0.250 7.3 0.0 ?
21 0.750 0.250 0.000 7.3 0.0 ?
22 0.750 0.500 0.750 7.3 0.0 ?
23 0.750 0.750 0.500 7.3 0.0 ?
24 0.875 0.375 0.375 13.6 0.0 ?
25 0.875 0.875 0.875 13.6 0.0 ?
